data_2102193
loop_
_publ_author_name
'Guelylah, A.'
'Madariaga, G.'
'Morgenroth, W.'
'Aroyo, M. I.'
'Breczewski, T.'
'Bocanegra, E. H.'

_publ_section_title
;
 X-ray structure determination of the monoclinic (121K) and
 orthorhombic (85K) phases of langbeinite-type dithallium dicadmium
 sulfate
;
_journal_coeditor_code NA0103
_journal_issue 6
_journal_name_full 'Acta Crystallographica Section B'
_journal_page_first 921
_journal_page_last 935
_journal_paper_doi 10.1107/S0108768100009514
_journal_volume 56
_journal_year 2000
_chemical_formula_iupac 'Tl2 Cd2 (SO4)3'
_chemical_formula_moiety 'Cd2 O12 S3 Tl2'
_chemical_formula_sum 'Cd2 O12 S3 Tl2'
_chemical_formula_weight 921.7
_space_group_IT_number 4
_symmetry_cell_setting monoclinic
_symmetry_Int_Tables_number 4
_symmetry_space_group_name_Hall 'P 2c'
_symmetry_space_group_name_H-M 'P 1 1 21'
_cell_angle_alpha 90
_cell_angle_beta 90
_cell_angle_gamma 90.04(3)
_cell_formula_units_Z 4
_cell_length_a 10.356(4)
_cell_length_b 10.350(2)
_cell_length_c 10.353(6)
_cell_measurement_radiation 'Cu K\a~1~'
_cell_measurement_reflns_used 27
_cell_measurement_temperature 121
_cell_measurement_theta_max 29.22
_cell_measurement_theta_min 7.41
_cell_measurement_wavelength 1.54056
_cell_volume 1109.7(8)
_computing_cell_refinement DIF4
_computing_data_collection DIF4
_computing_data_reduction 'AVSORT, REDUCE, xtal_ABSORB'
_computing_molecular_graphics ORTEP
_computing_publication_material JANA98
_computing_structure_refinement JANA98
_computing_structure_solution JANA98
_diffrn_measurement_device 'Four Circle Diffractometer'
_diffrn_measurement_device_type 'Huber CAD-4 \k geometry'
_diffrn_measurement_method \q/2\q
_diffrn_radiation_probe x-ray
_diffrn_radiation_type Synchrotron
_diffrn_radiation_wavelength 0.5502
_diffrn_reflns_limit_h_max 12
_diffrn_reflns_limit_h_min -12
_diffrn_reflns_limit_k_max 12
_diffrn_reflns_limit_k_min -12
_diffrn_reflns_limit_l_max 12
_diffrn_reflns_limit_l_min -12
_diffrn_reflns_number 9312
_diffrn_reflns_theta_max 20.02
_diffrn_reflns_theta_min 1.52
_diffrn_standards_interval_time 20
_diffrn_standards_number 2
_exptl_absorpt_coefficient_mu 17.53
_exptl_absorpt_correction_T_max 0.0457
_exptl_absorpt_correction_T_min 0.0086
_exptl_absorpt_correction_type analytical
_exptl_absorpt_process_details '(Alcock, 1974)'
_exptl_crystal_colour Colourless
_exptl_crystal_density_diffrn 5.515
_exptl_crystal_density_method 'not measured'
_exptl_crystal_description Parallelepiped
_exptl_crystal_F_000 1608
_exptl_crystal_size_max 0.59
_exptl_crystal_size_mid 0.35
_exptl_crystal_size_min 0.35
_refine_diff_density_max 2.43
_refine_diff_density_min -1.86
_refine_ls_extinction_coef 0.182(4)
_refine_ls_extinction_method 'B-C type 1 Gaussian isotropic'
_refine_ls_goodness_of_fit_all 13.78
_refine_ls_goodness_of_fit_ref 13.78
_refine_ls_number_parameters 132
_refine_ls_number_reflns 8392
_refine_ls_R_factor_all 0.0442
_refine_ls_R_factor_gt 0.0442
_refine_ls_shift/su_max 0.0007
_refine_ls_shift/su_mean 0.0001
_refine_ls_structure_factor_coef F
_refine_ls_weighting_details w=1/\s^2^(F)
_refine_ls_weighting_scheme sigma
_refine_ls_wR_factor_all 0.0639
_refine_ls_wR_factor_ref 0.0639
_reflns_limit_h_max 12
_reflns_limit_h_min -12
_reflns_limit_k_max 12
_reflns_limit_k_min -12
_reflns_limit_l_max 12
_reflns_limit_l_min -12
_reflns_number_gt 8392
_reflns_number_total 8392
_reflns_threshold_expression I>3\s(I)
_cod_data_source_file na0103.cif
_cod_data_source_block 121K
_cod_original_sg_symbol_Hall 'P 21'
_cod_database_code 2102193

loop_
_symmetry_equiv_pos_as_xyz
x,y,z
-x,-y,1/2+z

loop_
_atom_site_aniso_label
_atom_site_aniso_U_11
_atom_site_aniso_U_22
_atom_site_aniso_U_33
_atom_site_aniso_U_12
_atom_site_aniso_U_13
_atom_site_aniso_U_23
Tl21 0.0150(2) 0.0118(2) 0.0139(2) -0.0065(2) 0.0011(2) -0.0005(2)
Tl11 0.0134(2) 0.0177(2) 0.0121(2) -0.0051(2) 0.0017(2) -0.0004(2)
Tl12 0.0148(2) 0.0160(2) 0.0140(2) -0.0061(2) 0.0009(2) -0.0020(2)
Tl22 0.0160(2) 0.0126(2) 0.0147(2) -0.0057(2) -0.0005(1) 0.0003(2)
S1a 0.0035(2) 0.0056(2) 0.0046(1) -0.0001(1) 0.0002(1) -0.0017(1)
O1a 0.0094(6) 0.0119(6) 0.0178(7) 0.0010(5) -0.0071(5) -0.0009(5)
O2a 0.0024(5) 0.0013(6) 0.012(1) 0.0003(4) 0.0027(7) -0.0003(7)
O3a 0.014(1) 0.0086(7) 0.0124(8) -0.0013(6) 0.0040(7) 0.0012(6)
O4a 0.026(1) 0.0070(7) 0.0132(7) 0.0019(7) 0.0053(6) 0.0029(5)
S1b 0.0035(2) 0.0057(2) 0.0045(1) 0.0001(1) -0.0002(1) -0.0016(1)
O1b 0.0093(6) 0.0120(6) 0.0178(7) -0.0013(5) 0.0070(5) -0.0012(5)
O2b 0.0024(5) 0.0013(6) 0.012(1) -0.0001(4) -0.0028(7) -0.0008(7)
O3b 0.014(1) 0.0086(7) 0.0125(8) 0.0015(6) -0.0039(7) 0.0010(6)
O4b 0.026(1) 0.0067(7) 0.0134(7) -0.0016(7) -0.0053(6) 0.0025(5)
S1c 0.0044(1) 0.0035(2) 0.0057(2) 0.0002(1) -0.0016(1) -0.0002(1)
O1c 0.0191(7) 0.0081(6) 0.0119(6) -0.0061(5) -0.0010(5) 0.0014(5)
O2c 0.012(1) 0.0031(5) 0.0013(6) 0.0037(7) -0.0010(7) 0.0000(4)
O3c 0.0117(8) 0.015(1) 0.0087(7) 0.0037(7) 0.0009(6) -0.0018(6)
O4c 0.0124(7) 0.027(1) 0.0066(7) 0.0041(6) 0.0021(5) 0.0007(7)
S1d 0.0043(1) 0.0036(2) 0.0059(2) -0.0002(1) 0.0015(1) -0.0003(1)
O1d 0.0195(7) 0.0075(6) 0.0120(6) 0.0055(5) 0.0015(5) 0.0015(5)
O2d 0.011(1) 0.0034(5) 0.0014(6) -0.0041(6) 0.0013(7) -0.0002(5)
O3d 0.0115(8) 0.015(1) 0.0086(7) -0.0034(7) -0.0010(6) -0.0017(6)
O4d 0.0122(7) 0.028(1) 0.0065(7) -0.0033(6) -0.0019(5) 0.0012(7)
S1e 0.0062(2) 0.0040(2) 0.0035(2) -0.0013(1) 0.0000(1) 0.0001(1)
O1e 0.0128(6) 0.0148(7) 0.0115(6) -0.0019(5) 0.0027(5) -0.0076(5)
O2e 0.0019(6) 0.012(1) 0.0018(5) -0.0025(6) 0.0001(5) 0.0011(6)
O3e 0.0082(7) 0.0139(9) 0.013(1) 0.0001(6) -0.0020(6) 0.0037(7)
O4e 0.0062(7) 0.0162(7) 0.024(1) 0.0017(5) 0.0012(7) 0.0072(6)
S1f 0.0062(2) 0.0040(2) 0.0035(2) 0.0013(1) -0.0001(1) 0.0000(1)
O1f 0.0127(6) 0.0140(7) 0.0124(6) 0.0016(5) -0.0029(5) -0.0077(5)
O2f 0.0019(6) 0.012(1) 0.0017(6) 0.0027(6) -0.0002(5) 0.0006(6)
O3f 0.0083(7) 0.0143(9) 0.013(1) 0.0002(6) 0.0022(6) 0.0036(7)
O4f 0.0061(7) 0.0169(7) 0.023(1) -0.0014(5) -0.0005(7) 0.0076(6)

loop_
_atom_site_label
_atom_site_type_symbol
_atom_site_symmetry_multiplicity
_atom_site_occupancy
_atom_site_fract_x
_atom_site_fract_y
_atom_site_fract_z
_atom_site_U_iso_or_equiv
Tl21 Tl 1 1 0.80235(4) 0.05287(4) 0.043756 0.0136(1)
Tl11 Tl 1 1 0.56739(4) 0.81699(5) 0.81002(6) 0.0144(1)
Tl12 Tl 1 1 0.06866(4) 0.68261(4) 0.17413(6) 0.0149(1)
Tl22 Tl 1 1 0.30273(4) 0.44800(4) 0.93967(7) 0.0145(1)
Cd11 Cd 1 1 0.08851(6) 0.33194(9) 0.32064(9) 0.00722(8)
Cd12 Cd 1 1 0.58546(7) 0.16893(9) 0.66497(8) 0.00957(8)
Cd21 Cd 1 1 0.33856(7) 0.59002(7) 0.57932(9) 0.00526(7)
Cd22 Cd 1 1 0.83717(7) 0.91000(7) 0.40177(9) 0.00797(8)
S1a S 1 1 0.0298(2) 0.6217(2) 0.5043(2) 0.0046(1)
O1a O 1 1 -0.0582(3) 0.7173(3) 0.4514(4) 0.0130(4)
O2a O 1 1 0.1604(2) 0.6676(4) 0.4767(4) 0.0054(4)
O3a O 1 1 0.0059(4) 0.4974(3) 0.4361(4) 0.0118(5)
O4a O 1 1 0.0049(4) 0.5999(4) 0.6455(3) 0.0154(5)
S1b S 1 1 0.5331(2) 0.8839(2) 0.4799(2) 0.0046(1)
O1b O 1 1 0.4452(3) 0.7855(3) 0.5279(4) 0.0130(4)
O2b O 1 1 0.6637(2) 0.8377(4) 0.5066(4) 0.0054(4)
O3b O 1 1 0.5080(4) 1.0049(3) 0.5533(4) 0.0118(5)
O4b O 1 1 0.5091(4) 0.9117(4) 0.3397(3) 0.0154(5)
S1c S 1 1 0.2647(2) 0.2710(2) 0.6201(2) 0.0046(1)
O1c O 1 1 0.2257(4) 0.1843(4) 0.7233(3) 0.0130(4)
O2c O 1 1 0.2252(4) 0.4008(3) 0.6593(4) 0.0054(4)
O3c O 1 1 0.1942(4) 0.2321(4) 0.5011(3) 0.0118(5)
O4c O 1 1 0.4065(2) 0.2596(4) 0.5928(4) 0.0154(5)
S1d S 1 1 0.7626(2) 0.2300(2) 0.3648(2) 0.0046(1)
O1d O 1 1 0.7322(4) 0.3210(4) 0.2625(3) 0.0130(4)
O2d O 1 1 0.7187(4) 0.1033(3) 0.3205(4) 0.0054(4)
O3d O 1 1 0.6891(4) 0.2692(4) 0.4818(3) 0.0118(5)
O4d O 1 1 0.9036(2) 0.2339(4) 0.3982(4) 0.0154(5)
S1e S 1 1 0.3767(2) 0.5145(2) 0.2718(2) 0.0046(1)
O1e O 1 1 0.4782(3) 0.4691(4) 0.1864(4) 0.0130(4)
O2e O 1 1 0.4319(4) 0.5181(4) 0.4018(3) 0.0054(4)
O3e O 1 1 0.2692(3) 0.4192(4) 0.2669(4) 0.0118(5)
O4e O 1 1 0.3244(4) 0.6423(2) 0.2277(4) 0.0154(5)
S1f S 1 1 0.8772(2) 0.9859(2) 0.7125(2) 0.0046(1)
O1f O 1 1 0.9815(3) 1.0335(4) 0.7933(4) 0.0130(4)
O2f O 1 1 0.9290(4) 0.9755(4) 0.5816(3) 0.0054(4)
O3f O 1 1 0.7713(3) 1.0830(4) 0.7157(4) 0.0118(5)
O4f O 1 1 0.8239(4) 0.8610(2) 0.7636(4) 0.0154(5)

loop_
_atom_type_symbol
_atom_type_oxidation_number
_atom_type_number_in_cell
_atom_type_scat_dispersion_real
_atom_type_scat_dispersion_imag
_atom_type_scat_source
_atom_type_scat_versus_stol_list
Tl 0 8 -1.012 6.609 International_Tables_Vol_C
;stol 0.00 0.05 0.10 0.15 0.20 0.25 0.30 0.35 0.40  f 81.000 79.810 76.831
 72.904 68.779 64.791 61.003 57.425 54.087 stol 0.45 0.50 0.55 0.60 0.65 0.70
 0.75 0.80 0.85  f 51.023 48.241 45.722 43.429 41.321 39.361 37.521 35.781
 34.129 stol 0.90 0.95 1.00 1.05 1.10 1.15 1.20 1.25 1.30  f 32.560 31.073
 29.665 28.336 27.086 25.914 24.817 23.793 22.840 stol 1.35 1.40 1.45 1.50
 1.55 1.60 1.65 1.70 1.75  f 21.955 21.133 20.372 19.669 19.021 18.425 17.877
 17.375 16.917 stol 1.80 1.85 1.90 1.95 2.00 2.05 2.10 2.15 2.20  f 16.499
 16.119 15.775 15.464 15.185 14.934 14.709 14.509 14.332 stol 2.25 2.30 2.35
 2.40 2.45 2.50 2.55 2.60 2.65  f 14.174 14.036 13.914 13.807 13.714 13.634
 13.564 13.503 13.451
;
Cd 0 8 -1.440 0.783 International_Tables_Vol_C
;stol 0.00 0.05 0.10 0.15 0.20 0.25 0.30 0.35 0.40  f 48.000 47.086 44.796
 41.922 38.932 36.006 33.247 30.726 28.474 stol 0.45 0.50 0.55 0.60 0.65 0.70
 0.75 0.80 0.85  f 26.496 24.782 23.312 22.055 20.974 20.030 19.189 18.419
 17.698 stol 0.90 0.95 1.00 1.05 1.10 1.15 1.20 1.25 1.30  f 17.009 16.343
 15.693 15.057 14.435 13.827 13.235 12.661 12.106 stol 1.35 1.40 1.45 1.50
 1.55 1.60 1.65 1.70 1.75  f 11.573 11.063 10.576 10.113 9.676 9.264 8.878
 8.517 8.181 stol 1.80 1.85 1.90 1.95 2.00 2.05 2.10 2.15 2.20  f 7.869 7.581
 7.316 7.073 6.851 6.649 6.466 6.300 6.151 stol 2.25 2.30 2.35 2.40 2.45 2.50
 2.55 2.60 2.65  f 6.017 5.897 5.790 5.695 5.611 5.537 5.472 5.415 5.365
;
S 0 12 0.083 0.076 International_Tables_Vol_C
;stol 0.00 0.05 0.10 0.15 0.20 0.25 0.30 0.35 0.40  f 16.000 15.485 14.177
 12.582 11.109 9.928 9.038 8.374 7.857 stol 0.45 0.50 0.55 0.60 0.65 0.70 0.75
 0.80 0.85  f 7.420 7.021 6.634 6.252 5.873 5.500 5.138 4.788 4.455 stol 0.90
 0.95 1.00 1.05 1.10 1.15 1.20 1.25 1.30  f 4.141 3.847 3.574 3.323 3.094
 2.886 2.699 2.531 2.381 stol 1.35 1.40 1.45 1.50 1.55 1.60 1.65 1.70 1.75  f
 2.248 2.130 2.026 1.934 1.852 1.779 1.715 1.657 1.605 stol 1.80 1.85 1.90
 1.95 2.00 2.05 2.10 2.15 2.20  f 1.559 1.516 1.477 1.441 1.408 1.377 1.347
 1.320 1.294 stol 2.25 2.30 2.35 2.40 2.45 2.50 2.55 2.60 2.65  f 1.269 1.246
 1.223 1.202 1.182 1.162 1.144 1.126 1.109
;
O 0 48 0.006 0.004 International_Tables_Vol_C
;stol 0.00 0.05 0.10 0.15 0.20 0.25 0.30 0.35 0.40  f 8.000 7.798 7.246 6.472
 5.623 4.808 4.089 3.489 3.006 stol 0.45 0.50 0.55 0.60 0.65 0.70 0.75 0.80
 0.85  f 2.628 2.337 2.115 1.946 1.816 1.715 1.634 1.568 1.512 stol 0.90 0.95
 1.00 1.05 1.10 1.15 1.20 1.25 1.30  f 1.463 1.419 1.377 1.337 1.298 1.260
 1.221 1.183 1.145 stol 1.35 1.40 1.45 1.50 1.55 1.60 1.65 1.70 1.75  f 1.108
 1.070 1.033 0.997 0.961 0.926 0.891 0.857 0.824 stol 1.80 1.85 1.90 1.95 2.00
 2.05 2.10 2.15 2.20  f 0.792 0.761 0.731 0.702 0.674 0.647 0.621 0.597 0.573
 stol 2.25 2.30 2.35 2.40 2.45 2.50 2.55 2.60 2.65  f 0.551 0.530 0.509 0.490
 0.472 0.455 0.439 0.424 0.410
;

loop_
_geom_angle_atom_site_label_1
_geom_angle_atom_site_label_2
_geom_angle_atom_site_label_3
_geom_angle
_geom_angle_site_symmetry_1
_geom_angle_site_symmetry_3
_geom_angle_publ_flag
O2a Tl21 O1b 64.44(8) 2_664 2_664 no
O2a Tl21 O3b 107.99(8) 2_664 2_664 no
O2a Tl21 O1c 156.4(1) 2_664 2_654 no
O2a Tl21 O3c 156.6(1) 2_664 2_654 no
O2a Tl21 O2d 95.1(1) 2_664 . no
O2a Tl21 O1f 78.4(1) 2_664 1_544 no
O2a Tl21 O2f 90.4(1) 2_664 2_764 no
O1b Tl21 O3b 43.89(9) 2_664 2_664 no
O1b Tl21 O1c 112.8(1) 2_664 2_654 no
O1b Tl21 O3c 122.8(1) 2_664 2_654 no
O1b Tl21 O2d 73.6(1) 2_664 . no
O1b Tl21 O1f 118.4(1) 2_664 1_544 no
O1b Tl21 O2f 152.6(1) 2_664 2_764 no
O3b Tl21 O1c 75.2(1) 2_664 2_654 no
O3b Tl21 O3c 80.6(1) 2_664 2_654 no
O3b Tl21 O2d 73.9(1) 2_664 . no
O3b Tl21 O1f 125.7(1) 2_664 1_544 no
O3b Tl21 O2f 160.8(1) 2_664 2_764 no
O1c Tl21 O3c 46.00(9) 2_654 2_654 no
O1c Tl21 O2d 62.80(9) 2_654 . no
O1c Tl21 O1f 119.5(1) 2_654 1_544 no
O1c Tl21 O2f 85.8(1) 2_654 2_764 no
O3c Tl21 O2d 108.25(8) 2_654 . no
O3c Tl21 O1f 79.1(1) 2_654 1_544 no
O3c Tl21 O2f 84.6(1) 2_654 2_764 no
O2d Tl21 O1f 160.4(1) . 1_544 no
O2d Tl21 O2f 99.7(1) . 2_764 no
O1f Tl21 O2f 62.23(9) 1_544 2_764 no
O1b Tl11 O3b 132.6(1) . 2_675 no
O1b Tl11 O4b 94.93(9) . 2_675 no
O1b Tl11 O3c 148.4(1) . 2_665 no
O1b Tl11 O4c 152.4(1) . 2_665 no
O1b Tl11 O2d 71.3(1) . 2_665 no
O1b Tl11 O1e 59.48(9) . 2_665 no
O1b Tl11 O3e 90.3(1) . 2_665 no
O1b Tl11 O4f 103.9(1) . . no
O3b Tl11 O4b 45.89(9) 2_675 2_675 no
O3b Tl11 O3c 78.2(1) 2_675 2_665 no
O3b Tl11 O4c 54.4(1) 2_675 2_665 no
O3b Tl11 O2d 65.5(1) 2_675 2_665 no
O3b Tl11 O1e 142.44(9) 2_675 2_665 no
O3b Tl11 O3e 136.0(1) 2_675 2_665 no
O3b Tl11 O4f 106.1(1) 2_675 . no
O4b Tl11 O3c 107.2(1) 2_675 2_665 no
O4b Tl11 O4c 99.9(1) 2_675 2_665 no
O4b Tl11 O2d 58.6(1) 2_675 2_665 no
O4b Tl11 O1e 150.6(1) 2_675 2_665 no
O4b Tl11 O3e 161.1(1) 2_675 2_665 no
O4b Tl11 O4f 97.0(1) 2_675 . no
O3c Tl11 O4c 45.32(8) 2_665 2_665 no
O3c Tl11 O2d 139.7(1) 2_665 2_665 no
O3c Tl11 O1e 102.1(1) 2_665 2_665 no
O3c Tl11 O3e 61.9(1) 2_665 2_665 no
O3c Tl11 O4f 52.2(1) 2_665 . no
O4c Tl11 O2d 97.0(1) 2_665 2_665 no
O4c Tl11 O1e 98.8(1) 2_665 2_665 no
O4c Tl11 O3e 83.2(1) 2_665 2_665 no
O4c Tl11 O4f 97.2(1) 2_665 . no
O2d Tl11 O1e 96.81(9) 2_665 2_665 no
O2d Tl11 O3e 139.96(9) 2_665 2_665 no
O2d Tl11 O4f 153.59(8) 2_665 . no
O1e Tl11 O3e 44.33(9) 2_665 2_665 no
O1e Tl11 O4f 102.85(9) 2_665 . no
O3e Tl11 O4f 64.07(9) 2_665 . no
O1a Tl12 O2a 42.41(9) . . no
O1a Tl12 O3a 131.7(1) . 2_564 no
O1a Tl12 O4a 95.38(9) . 2_564 no
O1a Tl12 O2c 71.2(1) . 2_564 no
O1a Tl12 O3d 149.05(9) . 2_664 no
O1a Tl12 O4d 150.2(1) . 2_664 no
O1a Tl12 O4e 103.5(1) . . no
O1a Tl12 O1f 59.03(9) . 2_674 no
O1a Tl12 O3f 90.4(1) . 2_674 no
O2a Tl12 O3a 141.5(1) . 2_564 no
O2a Tl12 O4a 96.92(9) . 2_564 no
O2a Tl12 O2c 108.19(9) . 2_564 no
O2a Tl12 O3d 111.71(8) . 2_664 no
O2a Tl12 O4d 153.71(8) . 2_664 no
O2a Tl12 O4e 61.2(1) . . no
O2a Tl12 O1f 74.0(1) . 2_674 no
O2a Tl12 O3f 74.8(1) . 2_674 no
O3a Tl12 O4a 45.57(8) 2_564 2_564 no
O3a Tl12 O2c 64.6(1) 2_564 2_564 no
O3a Tl12 O3d 78.6(1) 2_564 2_664 no
O3a Tl12 O4d 56.9(1) 2_564 2_664 no
O3a Tl12 O4e 107.6(1) 2_564 . no
O3a Tl12 O1f 142.10(9) 2_564 2_674 no
O3a Tl12 O3f 136.5(1) 2_564 2_674 no
O4a Tl12 O2c 59.5(1) 2_564 2_564 no
O4a Tl12 O3d 106.4(1) 2_564 2_664 no
O4a Tl12 O4d 102.0(1) 2_564 2_664 no
O4a Tl12 O4e 96.6(1) 2_564 . no
O4a Tl12 O1f 150.9(1) 2_564 2_674 no
O4a Tl12 O3f 160.2(1) 2_564 2_674 no
O2c Tl12 O3d 139.1(1) 2_564 2_664 no
O2c Tl12 O4d 97.14(9) 2_564 2_664 no
O2c Tl12 O4e 153.87(8) 2_564 . no
O2c Tl12 O1f 96.40(9) 2_564 2_674 no
O2c Tl12 O3f 139.96(9) 2_564 2_674 no
O3d Tl12 O4d 45.28(8) 2_664 2_664 no
O3d Tl12 O4e 53.1(1) 2_664 . no
O3d Tl12 O1f 102.7(1) 2_664 2_674 no
O3d Tl12 O3f 62.1(1) 2_664 2_674 no
O4d Tl12 O4e 98.3(1) 2_664 . no
O4d Tl12 O1f 96.7(1) 2_664 2_674 no
O4d Tl12 O3f 81.3(1) 2_664 2_674 no
O4e Tl12 O1f 102.56(9) . 2_674 no
O4e Tl12 O3f 63.63(9) . 2_674 no
O1f Tl12 O3f 44.84(9) 2_674 2_674 no
O1a Tl22 O3a 44.15(9) 2_565 2_565 no
O1a Tl22 O2b 62.90(8) 2_565 2_665 no
O1a Tl22 O2c 74.4(1) 2_565 . no
O1a Tl22 O1d 111.4(1) 2_565 2_665 no
O1a Tl22 O3d 124.8(1) 2_565 2_665 no
O1a Tl22 O1e 119.0(1) 2_565 1_556 no
O1a Tl22 O2e 152.7(1) 2_565 2_665 no
O3a Tl22 O2b 106.46(8) 2_565 2_665 no
O3a Tl22 O2c 76.0(1) 2_565 . no
O3a Tl22 O1d 74.8(1) 2_565 2_665 no
O3a Tl22 O3d 81.8(1) 2_565 2_665 no
O3a Tl22 O1e 124.5(1) 2_565 1_556 no
O3a Tl22 O2e 160.7(1) 2_565 2_665 no
O2b Tl22 O2c 95.2(1) 2_665 . no
O2b Tl22 O1d 155.9(1) 2_665 2_665 no
O2b Tl22 O3d 156.9(1) 2_665 2_665 no
O2b Tl22 O1e 79.4(1) 2_665 1_556 no
O2b Tl22 O2e 92.3(1) 2_665 2_665 no
O2c Tl22 O1d 61.29(9) . 2_665 no
O2c Tl22 O3d 107.82(8) . 2_665 no
O2c Tl22 O1e 159.5(1) . 1_556 no
O2c Tl22 O2e 98.3(1) . 2_665 no
O1d Tl22 O3d 46.67(9) 2_665 2_665 no
O1d Tl22 O1e 120.4(1) 2_665 1_556 no
O1d Tl22 O2e 86.2(1) 2_665 2_665 no
O3d Tl22 O1e 78.2(1) 2_665 1_556 no
O3d Tl22 O2e 82.5(1) 2_665 2_665 no
O1e Tl22 O2e 62.44(9) 1_556 2_665 no
O3a Cd11 O4a 91.5(2) . 2_564 no
O3a Cd11 O3c 95.0(1) . . no
O3a Cd11 O4d 80.5(2) . 1_455 no
O3a Cd11 O3e 98.5(2) . . no
O3a Cd11 O4f 163.0(2) . 2_664 no
O4a Cd11 O3c 173.1(2) 2_564 . no
O4a Cd11 O4d 93.7(2) 2_564 1_455 no
O4a Cd11 O3e 92.0(2) 2_564 . no
O4a Cd11 O4f 104.3(2) 2_564 2_664 no
O3c Cd11 O4d 85.3(2) . 1_455 no
O3c Cd11 O3e 89.2(2) . . no
O3c Cd11 O4f 69.0(2) . 2_664 no
O4d Cd11 O3e 174.3(2) 1_455 . no
O4d Cd11 O4f 92.0(2) 1_455 2_664 no
O3e Cd11 O4f 87.4(2) . 2_664 no
O3b Cd12 O4b 88.7(2) 1_545 2_665 no
O3b Cd12 O4c 81.1(2) 1_545 . no
O3b Cd12 O3d 94.6(2) 1_545 . no
O3b Cd12 O4e 165.1(2) 1_545 2_665 no
O3b Cd12 O3f 97.6(2) 1_545 1_545 no
O4b Cd12 O4c 93.7(2) 2_665 . no
O4b Cd12 O3d 176.5(2) 2_665 . no
O4b Cd12 O4e 105.8(2) 2_665 2_665 no
O4b Cd12 O3f 92.3(2) 2_665 1_545 no
O4c Cd12 O3d 85.7(2) . . no
O4c Cd12 O4e 94.4(2) . 2_665 no
O4c Cd12 O3f 173.8(2) . 1_545 no
O3d Cd12 O4e 70.8(2) . 2_665 no
O3d Cd12 O3f 88.4(2) . 1_545 no
O4e Cd12 O3f 85.4(2) 2_665 1_545 no
O2a Cd21 O1b 88.3(1) . . no
O2a Cd21 O2c 93.0(1) . . no
O2a Cd21 O1d 89.1(2) . 2_665 no
O2a Cd21 O1e 174.9(2) . 2_665 no
O2a Cd21 O2e 94.9(2) . . no
O1b Cd21 O2c 172.7(2) . . no
O1b Cd21 O1d 89.5(2) . 2_665 no
O1b Cd21 O1e 87.2(1) . 2_665 no
O1b Cd21 O2e 84.1(2) . . no
O2c Cd21 O1d 83.4(1) . 2_665 no
O2c Cd21 O1e 91.1(2) . 2_665 no
O2c Cd21 O2e 102.9(1) . . no
O1d Cd21 O1e 88.4(2) 2_665 2_665 no
O1d Cd21 O2e 172.3(2) 2_665 . no
O1e Cd21 O2e 87.1(1) 2_665 . no
O1a Cd22 O2b 88.9(1) 1_655 . no
O1a Cd22 O1c 86.7(2) 1_655 2_664 no
O1a Cd22 O2d 172.5(2) 1_655 1_565 no
O1a Cd22 O1f 86.8(1) 1_655 2_774 no
O1a Cd22 O2f 82.9(2) 1_655 . no
O2b Cd22 O1c 91.3(2) . 2_664 no
O2b Cd22 O2d 92.1(1) . 1_565 no
O2b Cd22 O1f 175.3(2) . 2_774 no
O2b Cd22 O2f 92.3(2) . . no
O1c Cd22 O2d 85.8(1) 2_664 1_565 no
O1c Cd22 O1f 86.7(2) 2_664 2_774 no
O1c Cd22 O2f 168.9(2) 2_664 . no
O2d Cd22 O1f 92.0(1) 1_565 2_774 no
O2d Cd22 O2f 104.6(1) 1_565 . no
O1f Cd22 O2f 89.0(1) 2_774 . no
O1a S1a O2a 106.6(3) . . yes
O1a S1a O3a 107.8(3) . . yes
O1a S1a O4a 111.2(3) . . yes
O2a S1a O3a 109.9(3) . . yes
O2a S1a O4a 113.5(3) . . yes
O3a S1a O4a 107.6(3) . . yes
O1b S1b O2b 106.6(3) . . yes
O1b S1b O3b 107.8(3) . . yes
O1b S1b O4b 111.2(3) . . yes
O2b S1b O3b 109.9(3) . . yes
O2b S1b O4b 113.5(3) . . yes
O3b S1b O4b 107.6(3) . . yes
O1c S1c O2c 106.6(3) . . yes
O1c S1c O3c 107.8(3) . . yes
O1c S1c O4c 111.2(3) . . yes
O2c S1c O3c 109.9(3) . . yes
O2c S1c O4c 113.5(3) . . yes
O3c S1c O4c 107.6(3) . . yes
O1d S1d O2d 106.6(3) . . yes
O1d S1d O3d 107.8(3) . . yes
O1d S1d O4d 111.2(3) . . yes
O2d S1d O3d 109.9(3) . . yes
O2d S1d O4d 113.5(3) . . yes
O3d S1d O4d 107.6(3) . . yes
O1e S1e O2e 106.6(2) . . yes
O1e S1e O3e 107.8(3) . . yes
O1e S1e O4e 111.2(3) . . yes
O2e S1e O3e 109.9(3) . . yes
O2e S1e O4e 113.5(3) . . yes
O3e S1e O4e 107.6(3) . . yes
O1f S1f O2f 106.6(2) . . yes
O1f S1f O3f 107.8(2) . . yes
O1f S1f O4f 111.2(3) . . yes
O2f S1f O3f 109.9(3) . . yes
O2f S1f O4f 113.5(3) . . yes
O3f S1f O4f 107.6(2) . . yes

loop_
_geom_bond_atom_site_label_1
_geom_bond_atom_site_label_2
_geom_bond_distance
_geom_bond_site_symmetry_2
_geom_bond_publ_flag
Tl21 O2a 3.000(4) 2_664 yes
Tl21 O1b 3.066(4) 2_664 yes
Tl21 O3b 3.270(4) 2_664 yes
Tl21 O1c 3.092(4) 2_654 yes
Tl21 O3c 2.983(4) 2_654 yes
Tl21 O2d 3.039(4) . yes
Tl21 O1f 3.195(4) 1_544 yes
Tl21 O2f 2.825(4) 2_764 yes
Tl11 O1b 3.200(4) . yes
Tl11 O3b 3.218(4) 2_675 yes
Tl11 O4b 2.934(4) 2_675 yes
Tl11 O3c 3.205(4) 2_665 yes
Tl11 O4c 3.045(5) 2_665 yes
Tl11 O2d 3.078(4) 2_665 yes
Tl11 O1e 3.259(4) 2_665 yes
Tl11 O3e 3.008(4) 2_665 yes
Tl11 O4f 2.737(4) . yes
Tl12 O1a 3.177(4) . yes
Tl12 O2a 3.277(4) . yes
Tl12 O3a 3.184(4) 2_564 yes
Tl12 O4a 3.035(4) 2_564 yes
Tl12 O2c 3.166(4) 2_564 yes
Tl12 O3d 3.241(4) 2_664 yes
Tl12 O4d 2.998(5) 2_664 yes
Tl12 O4e 2.738(4) . yes
Tl12 O1f 3.229(4) 2_674 yes
Tl12 O3f 2.969(4) 2_674 yes
Tl22 O1a 3.058(4) 2_565 yes
Tl22 O3a 3.247(4) 2_565 yes
Tl22 O2b 3.057(4) 2_665 yes
Tl22 O2c 3.051(4) . yes
Tl22 O1d 3.036(4) 2_665 yes
Tl22 O3d 2.960(4) 2_665 yes
Tl22 O1e 3.142(4) 1_556 yes
Tl22 O2e 2.798(4) 2_665 yes
Cd11 O3a 2.258(4) . yes
Cd11 O4a 2.173(4) 2_564 yes
Cd11 O3c 2.399(4) . yes
Cd11 O4d 2.311(3) 1_455 yes
Cd11 O3e 2.150(4) . yes
Cd11 O4f 2.272(3) 2_664 yes
Cd12 O3b 2.205(4) 1_545 yes
Cd12 O4b 2.220(4) 2_665 yes
Cd12 O4c 2.208(3) . yes
Cd12 O3d 2.413(4) . yes
Cd12 O4e 2.260(3) 2_665 yes
Cd12 O3f 2.185(4) 1_545 yes
Cd21 O2a 2.276(3) . yes
Cd21 O1b 2.365(4) . yes
Cd21 O2c 2.429(3) . yes
Cd21 O1d 2.232(4) 2_665 yes
Cd21 O1e 2.281(4) 2_665 yes
Cd21 O2e 2.207(3) . yes
Cd22 O1a 2.328(4) 1_655 yes
Cd22 O2b 2.228(3) . yes
Cd22 O1c 2.188(4) 2_664 yes
Cd22 O2d 2.494(3) 1_565 yes
Cd22 O1f 2.265(4) 2_774 yes
Cd22 O2f 2.197(3) . yes
S1a O1a 1.452(4) . yes
S1a O2a 1.462(3) . yes
S1a O3a 1.488(4) . yes
S1a O4a 1.501(4) . yes
S1b O1b 1.452(4) . yes
S1b O2b 1.462(3) . yes
S1b O3b 1.488(4) . yes
S1b O4b 1.501(4) . yes
S1c O1c 1.452(4) . yes
S1c O2c 1.462(4) . yes
S1c O3c 1.488(4) . yes
S1c O4c 1.501(3) . yes
S1d O1d 1.452(4) . yes
S1d O2d 1.462(4) . yes
S1d O3d 1.488(4) . yes
S1d O4d 1.501(3) . yes
S1e O1e 1.452(4) . yes
S1e O2e 1.462(4) . yes
S1e O3e 1.488(4) . yes
S1e O4e 1.501(4) . yes
S1f O1f 1.452(4) . yes
S1f O2f 1.462(4) . yes
S1f O3f 1.488(4) . yes
S1f O4f 1.501(4) . yes
